data_7012064
loop_
_publ_author_name
'Briand, Glen G.'
'Chivers, Tristram'
'Parvez, Masood'

_publ_section_title
;
 A novel route to chalcogenides of heavy pnicogens: synthesis and X-ray
 structure of {(THF)3Li2[PhAs(Se)(NBut)2]}
;
_journal_issue 20
_journal_name_full 'Journal of the Chemical Society, Dalton Transactions'
_journal_page_first 3785
_journal_paper_doi 10.1039/b207302a
_journal_year 2002
_chemical_compound_source 'synthesized by authors '
_chemical_formula_sum 'C26 H47 As Li2 N2 O3'
_chemical_formula_weight 524.46
_chemical_melting_point ' ? '
_chemical_name_common ' ? '
_chemical_name_systematic ' ? '
_space_group_IT_number 33
_symmetry_cell_setting orthorhombic
_symmetry_space_group_name_Hall 'P 2c -2n'
_symmetry_space_group_name_H-M 'P n a 21'
_atom_sites_solution_hydrogens geom
_atom_sites_solution_primary direct
_atom_sites_solution_secondary difmap
_cell_angle_alpha 90.00
_cell_angle_beta 90.00
_cell_angle_gamma 90.00
_cell_formula_units_Z 4
_cell_length_a 18.7419(6)
_cell_length_b 10.7469(3)
_cell_length_c 14.6045(5)
_cell_measurement_reflns_used 3356
_cell_measurement_temperature 173(2)
_cell_measurement_theta_max 27.5
_cell_measurement_theta_min 1.0
_cell_volume 2941.60(16)
_computing_cell_refinement 'HKL DENZO (Otwinowski & Minor, 1997)'
_computing_data_collection 'COLLECT (Hooft, 1998)'
_computing_data_reduction 'SCALEPACK (Otwinowski & Minor, 1997)'
_computing_molecular_graphics 'TEXSAN (M. S. C., 1994)'
_computing_publication_material 'SHELXL-97 (Sheldrick, 1997)'
_computing_structure_refinement 'SHELXL-97 (Sheldrick, 1997)'
_computing_structure_solution 'SAPI91 (Fan, 1991)'
_diffrn_ambient_temperature 173(2)
_diffrn_measured_fraction_theta_full 0.989
_diffrn_measured_fraction_theta_max 0.989
_diffrn_measurement_device_type 'Nonius KappaCCD Diffractometer'
_diffrn_measurement_method ' \w & \f '
_diffrn_radiation_monochromator graphite
_diffrn_radiation_source 'fine-focus sealed tube'
_diffrn_radiation_type MoK\a
_diffrn_radiation_wavelength 0.71073
_diffrn_reflns_av_R_equivalents 0.0353
_diffrn_reflns_av_sigmaI/netI 0.0485
_diffrn_reflns_limit_h_max 24
_diffrn_reflns_limit_h_min -24
_diffrn_reflns_limit_k_max 13
_diffrn_reflns_limit_k_min -13
_diffrn_reflns_limit_l_max 18
_diffrn_reflns_limit_l_min -18
_diffrn_reflns_number 6230
_diffrn_reflns_theta_full 27.52
_diffrn_reflns_theta_max 27.52
_diffrn_reflns_theta_min 2.18
_diffrn_standards_decay_% ' < 0.1 '
_exptl_absorpt_coefficient_mu 1.182
_exptl_absorpt_correction_T_max 0.7980
_exptl_absorpt_correction_T_min 0.7409
_exptl_absorpt_correction_type multi-scan
_exptl_absorpt_process_details '(SORTAV: Blessing, 1997)'
_exptl_crystal_colour yellow
_exptl_crystal_density_diffrn 1.184
_exptl_crystal_density_meas ?
_exptl_crystal_density_method .
_exptl_crystal_description block
_exptl_crystal_F_000 1120
_exptl_crystal_size_max 0.27
_exptl_crystal_size_mid 0.25
_exptl_crystal_size_min 0.20
_refine_diff_density_max 0.335
_refine_diff_density_min -0.458
_refine_diff_density_rms 0.060
_refine_ls_abs_structure_details 'Flack H D (1983), Acta Cryst. A39, 876-881'
_refine_ls_abs_structure_Flack 0.090(15)
_refine_ls_extinction_method none
_refine_ls_goodness_of_fit_ref 1.067
_refine_ls_hydrogen_treatment constr
_refine_ls_matrix_type full
_refine_ls_number_parameters 313
_refine_ls_number_reflns 3472
_refine_ls_number_restraints 1
_refine_ls_restrained_S_all 1.067
_refine_ls_R_factor_all 0.0580
_refine_ls_R_factor_gt 0.0409
_refine_ls_shift/su_max 0.002
_refine_ls_shift/su_mean 0.000
_refine_ls_structure_factor_coef Fsqd
_refine_ls_weighting_details 'calc w=1/[\s^2^(Fo^2^)+(0.0427P)^2^+1.6593P] where P=(Fo^2^+2Fc^2^)/3'
_refine_ls_weighting_scheme calc
_refine_ls_wR_factor_gt 0.0929
_refine_ls_wR_factor_ref 0.1035
_reflns_number_gt 2812
_reflns_number_total 3472
_reflns_threshold_expression >2sigma(I)
_cod_data_source_file b207302a.txt
_cod_data_source_block Compound_1
_cod_depositor_comments
;
The following automatic conversions were performed:
'_symmetry_cell_setting' value 'Orthorhombic' changed to 'orthorhombic'
according to '/home/saulius/struct/CIF-dictionaries/cif_core.dic'
dictionary named 'cif_core.dic' version 2.4.1 from 2010-06-29.

Automatic conversion script
Id: cif_fix_enum 1527 2010-12-29 10:47:43Z saulius 
;
_cod_original_sg_symbol_H-M ' Pna21 '
_cod_database_code 7012064

loop_
_symmetry_equiv_pos_as_xyz
'x, y, z'
'-x, -y, z+1/2'
'-x+1/2, y+1/2, z+1/2'
'x+1/2, -y+1/2, z'

loop_
_atom_site_label
_atom_site_type_symbol
_atom_site_fract_x
_atom_site_fract_y
_atom_site_fract_z
_atom_site_U_iso_or_equiv
_atom_site_adp_type
_atom_site_occupancy
_atom_site_symmetry_multiplicity
_atom_site_calc_flag
_atom_site_refinement_flags
_atom_site_disorder_assembly
_atom_site_disorder_group
As1 As 0.907341(19) 0.23476(3) 0.53962(5) 0.03436(13) Uani 1 1 d . . .
N1 N 0.83852(18) 0.1494(4) 0.4748(3) 0.0342(8) Uani 1 1 d . . .
C1 C 0.8508(3) 0.1210(4) 0.3775(3) 0.0408(11) Uani 1 1 d . . .
C2 C 0.8480(4) 0.2359(6) 0.3167(5) 0.067(2) Uani 1 1 d . . .
H2A H 0.8064 0.2864 0.3333 0.100 Uiso 1 1 calc R . .
H2B H 0.8442 0.2104 0.2525 0.100 Uiso 1 1 calc R . .
H2C H 0.8915 0.2850 0.3253 0.100 Uiso 1 1 calc R . .
C3 C 0.7892(4) 0.0383(8) 0.3468(5) 0.089(3) Uani 1 1 d . . .
H3A H 0.7875 -0.0364 0.3853 0.134 Uiso 1 1 calc R . .
H3B H 0.7963 0.0140 0.2828 0.134 Uiso 1 1 calc R . .
H3C H 0.7442 0.0840 0.3527 0.134 Uiso 1 1 calc R . .
C4 C 0.9197(4) 0.0521(8) 0.3607(5) 0.078(2) Uani 1 1 d . . .
H4A H 0.9601 0.1061 0.3763 0.117 Uiso 1 1 calc R . .
H4B H 0.9227 0.0285 0.2960 0.117 Uiso 1 1 calc R . .
H4C H 0.9211 -0.0228 0.3989 0.117 Uiso 1 1 calc R . .
N2 N 0.84706(19) 0.2161(4) 0.6389(3) 0.0336(8) Uani 1 1 d . . .
C5 C 0.8733(3) 0.2504(4) 0.7305(4) 0.0363(10) Uani 1 1 d . . .
C6 C 0.8139(3) 0.2174(5) 0.7991(4) 0.0485(13) Uani 1 1 d . . .
H6A H 0.7711 0.2662 0.7852 0.073 Uiso 1 1 calc R . .
H6B H 0.8300 0.2363 0.8614 0.073 Uiso 1 1 calc R . .
H6C H 0.8027 0.1285 0.7944 0.073 Uiso 1 1 calc R . .
C7 C 0.9410(3) 0.1770(5) 0.7578(4) 0.0482(13) Uani 1 1 d . . .
H7A H 0.9319 0.0876 0.7514 0.072 Uiso 1 1 calc R . .
H7B H 0.9533 0.1959 0.8215 0.072 Uiso 1 1 calc R . .
H7C H 0.9806 0.2011 0.7177 0.072 Uiso 1 1 calc R . .
C8 C 0.8894(3) 0.3902(5) 0.7394(4) 0.0482(12) Uani 1 1 d . . .
H8A H 0.9281 0.4127 0.6973 0.072 Uiso 1 1 calc R . .
H8B H 0.9039 0.4088 0.8024 0.072 Uiso 1 1 calc R . .
H8C H 0.8466 0.4382 0.7241 0.072 Uiso 1 1 calc R . .
C9 C 0.8931(3) 0.4128(5) 0.4982(3) 0.0401(11) Uani 1 1 d . . .
C10 C 0.9463(3) 0.4674(5) 0.4452(4) 0.0553(14) Uani 1 1 d . . .
H10 H 0.9899 0.4240 0.4357 0.066 Uiso 1 1 calc R . .
C11 C 0.9371(4) 0.5834(6) 0.4062(5) 0.0689(18) Uani 1 1 d . . .
H11 H 0.9745 0.6191 0.3710 0.083 Uiso 1 1 calc R . .
C12 C 0.8743(4) 0.6476(6) 0.4180(5) 0.0706(19) Uani 1 1 d . . .
H12 H 0.8674 0.7262 0.3894 0.085 Uiso 1 1 calc R . .
C13 C 0.8208(3) 0.5957(5) 0.4724(5) 0.0616(16) Uani 1 1 d . . .
H13 H 0.7776 0.6399 0.4824 0.074 Uiso 1 1 calc R . .
C14 C 0.8307(3) 0.4802(5) 0.5115(4) 0.0507(14) Uani 1 1 d . . .
H14 H 0.7939 0.4459 0.5485 0.061 Uiso 1 1 calc R . .
O1 O 0.67171(15) 0.3049(3) 0.5489(3) 0.0479(8) Uani 1 1 d . . .
C15 C 0.6389(4) 0.3444(10) 0.4652(5) 0.081(3) Uani 1 1 d . . .
H15A H 0.6018 0.2844 0.4455 0.098 Uiso 1 1 calc R . .
H15B H 0.6747 0.3527 0.4158 0.098 Uiso 1 1 calc R . .
C16 C 0.6064(5) 0.4680(9) 0.4876(7) 0.096(3) Uani 1 1 d . . .
H16A H 0.6230 0.5316 0.4435 0.116 Uiso 1 1 calc R . .
H16B H 0.5537 0.4627 0.4836 0.116 Uiso 1 1 calc R . .
C17 C 0.6278(4) 0.5030(7) 0.5809(6) 0.078(2) Uani 1 1 d . . .
H17A H 0.5888 0.5459 0.6140 0.093 Uiso 1 1 calc R . .
H17B H 0.6709 0.5562 0.5809 0.093 Uiso 1 1 calc R . .
C18 C 0.6425(4) 0.3777(8) 0.6201(5) 0.074(2) Uani 1 1 d . . .
H18A H 0.6767 0.3843 0.6715 0.089 Uiso 1 1 calc R . .
H18B H 0.5979 0.3396 0.6431 0.089 Uiso 1 1 calc R . .
O2 O 0.71709(17) 0.0253(4) 0.6016(3) 0.0540(10) Uani 1 1 d . . .
C19 C 0.6784(3) -0.0469(7) 0.5355(7) 0.089(2) Uani 1 1 d . . .
H19A H 0.6690 0.0041 0.4804 0.106 Uiso 1 1 calc R . .
H19B H 0.7071 -0.1199 0.5170 0.106 Uiso 1 1 calc R . .
C20 C 0.6133(3) -0.0870(8) 0.5737(5) 0.079(2) Uani 1 1 d . . .
H20A H 0.6180 -0.1714 0.6002 0.095 Uiso 1 1 calc R . .
H20B H 0.5750 -0.0878 0.5271 0.095 Uiso 1 1 calc R . .
C21 C 0.5980(3) 0.0084(7) 0.6477(5) 0.0616(16) Uani 1 1 d . . .
H21A H 0.5724 0.0814 0.6225 0.074 Uiso 1 1 calc R . .
H21B H 0.5696 -0.0281 0.6981 0.074 Uiso 1 1 calc R . .
C22 C 0.6713(3) 0.0429(5) 0.6793(4) 0.0479(12) Uani 1 1 d . . .
H22A H 0.6725 0.1307 0.6998 0.058 Uiso 1 1 calc R . .
H22B H 0.6864 -0.0110 0.7307 0.058 Uiso 1 1 calc R . .
O3 O 0.86204(18) -0.1212(3) 0.6166(3) 0.0500(9) Uani 1 1 d . . .
C23 C 0.9370(3) -0.1460(5) 0.6026(4) 0.0550(14) Uani 1 1 d . . .
H23A H 0.9662 -0.0744 0.6230 0.066 Uiso 1 1 calc R . .
H23B H 0.9469 -0.1619 0.5370 0.066 Uiso 1 1 calc R . .
C24 C 0.9535(4) -0.2601(7) 0.6593(6) 0.082(2) Uani 1 1 d . . .
H24A H 0.9486 -0.3369 0.6224 0.098 Uiso 1 1 calc R . .
H24B H 1.0026 -0.2561 0.6844 0.098 Uiso 1 1 calc R . .
C25 C 0.9006(4) -0.2562(7) 0.7325(7) 0.091(3) Uani 1 1 d . . .
H25A H 0.9173 -0.2034 0.7837 0.109 Uiso 1 1 calc R . .
H25B H 0.8906 -0.3408 0.7560 0.109 Uiso 1 1 calc R . .
C26 C 0.8363(3) -0.2017(7) 0.6885(5) 0.0684(18) Uani 1 1 d . . .
H26A H 0.8057 -0.2682 0.6628 0.082 Uiso 1 1 calc R . .
H26B H 0.8081 -0.1537 0.7337 0.082 Uiso 1 1 calc R . .
Li1 Li 0.7630(4) 0.2225(7) 0.5521(8) 0.046(2) Uani 1 1 d . . .
Li2 Li 0.8247(4) 0.0411(7) 0.5870(6) 0.0419(18) Uani 1 1 d . . .

loop_
_atom_site_aniso_label
_atom_site_aniso_U_11
_atom_site_aniso_U_22
_atom_site_aniso_U_33
_atom_site_aniso_U_23
_atom_site_aniso_U_13
_atom_site_aniso_U_12
As1 0.02825(19) 0.0357(2) 0.0392(2) 0.0008(4) 0.0036(3) 0.00073(15)
N1 0.032(2) 0.034(2) 0.037(2) 0.0003(17) 0.0036(16) -0.0016(16)
C1 0.045(3) 0.040(2) 0.038(3) -0.002(2) 0.005(2) 0.002(2)
C2 0.107(7) 0.058(4) 0.035(4) 0.005(3) -0.002(3) 0.003(4)
C3 0.102(5) 0.111(6) 0.055(4) -0.042(4) 0.023(4) -0.046(5)
C4 0.089(5) 0.099(5) 0.045(3) -0.005(4) 0.011(3) 0.040(4)
N2 0.030(2) 0.0364(19) 0.035(2) 0.0005(18) -0.0002(15) -0.0013(16)
C5 0.035(3) 0.038(2) 0.036(3) -0.001(2) -0.001(2) -0.0010(19)
C6 0.055(3) 0.058(3) 0.033(3) 0.002(2) 0.003(2) -0.007(3)
C7 0.044(3) 0.053(3) 0.047(3) -0.001(3) -0.013(2) 0.008(2)
C8 0.059(3) 0.039(3) 0.047(3) -0.006(2) -0.003(2) -0.003(2)
C9 0.046(3) 0.034(2) 0.040(2) 0.003(2) -0.004(2) -0.009(2)
C10 0.062(3) 0.047(3) 0.057(3) 0.001(3) 0.005(3) -0.021(3)
C11 0.086(5) 0.059(4) 0.062(4) 0.013(3) 0.003(4) -0.029(3)
C12 0.105(5) 0.046(3) 0.061(4) 0.019(3) -0.029(4) -0.019(4)
C13 0.064(4) 0.047(3) 0.074(4) 0.007(3) -0.023(3) 0.001(3)
C14 0.052(3) 0.034(2) 0.066(4) 0.005(2) -0.004(2) -0.002(2)
O1 0.0398(15) 0.0612(18) 0.043(2) -0.007(2) -0.003(2) 0.0127(13)
C15 0.059(4) 0.131(8) 0.054(4) -0.014(5) -0.019(3) 0.024(4)
C16 0.107(6) 0.080(6) 0.102(7) 0.028(5) -0.045(5) 0.008(5)
C17 0.077(5) 0.064(4) 0.092(5) -0.005(4) 0.003(4) 0.029(4)
C18 0.074(5) 0.096(5) 0.052(4) -0.001(4) 0.012(4) 0.037(4)
O2 0.0377(18) 0.068(2) 0.056(2) -0.0172(19) 0.0083(17) -0.0118(17)
C19 0.068(4) 0.109(5) 0.089(5) -0.036(6) 0.016(5) -0.037(4)
C20 0.043(3) 0.114(6) 0.080(5) -0.023(4) -0.005(3) -0.013(3)
C21 0.035(3) 0.078(4) 0.071(4) -0.002(3) 0.010(3) -0.007(3)
C22 0.047(3) 0.052(3) 0.045(3) 0.003(3) 0.007(2) -0.006(2)
O3 0.0429(18) 0.0428(18) 0.064(2) 0.0140(18) 0.0118(19) 0.0066(15)
C23 0.045(3) 0.060(3) 0.060(3) -0.001(3) 0.010(3) 0.004(2)
C24 0.072(5) 0.094(5) 0.081(5) 0.008(4) 0.002(4) 0.034(4)
C25 0.112(7) 0.077(5) 0.085(6) 0.033(4) 0.026(5) 0.030(4)
C26 0.064(4) 0.063(3) 0.079(5) 0.025(4) 0.019(3) 0.002(3)
Li1 0.035(3) 0.057(4) 0.045(6) -0.007(5) -0.010(5) 0.020(3)
Li2 0.048(4) 0.038(4) 0.040(4) 0.003(4) 0.006(4) 0.002(3)

loop_
_atom_type_symbol
_atom_type_description
_atom_type_scat_dispersion_real
_atom_type_scat_dispersion_imag
_atom_type_scat_source
C C 0.0033 0.0016 'International Tables Vol C Tables 4.2.6.8 and 6.1.1.4'
H H 0.0000 0.0000 'International Tables Vol C Tables 4.2.6.8 and 6.1.1.4'
As As 0.0499 2.0058 'International Tables Vol C Tables 4.2.6.8 and 6.1.1.4'
Li Li -0.0003 0.0001 'International Tables Vol C Tables 4.2.6.8 and 6.1.1.4'
N N 0.0061 0.0033 'International Tables Vol C Tables 4.2.6.8 and 6.1.1.4'
O O 0.0106 0.0060 'International Tables Vol C Tables 4.2.6.8 and 6.1.1.4'

loop_
_geom_angle_atom_site_label_1
_geom_angle_atom_site_label_2
_geom_angle_atom_site_label_3
_geom_angle
_geom_angle_site_symmetry_1
_geom_angle_site_symmetry_3
_geom_angle_publ_flag
N1 As1 N2 85.51(18) . . ?
N1 As1 C9 102.99(19) . . ?
N2 As1 C9 104.85(19) . . ?
N1 As1 Li2 49.0(2) . . ?
N2 As1 Li2 50.3(2) . . ?
C9 As1 Li2 137.2(2) . . ?
N1 As1 Li1 46.7(3) . . ?
N2 As1 Li1 48.2(3) . . ?
C9 As1 Li1 86.3(2) . . ?
Li2 As1 Li1 51.0(2) . . ?
C1 N1 As1 119.4(3) . . ?
C1 N1 Li1 138.3(4) . . ?
As1 N1 Li1 90.6(3) . . ?
C1 N1 Li2 133.0(4) . . ?
As1 N1 Li2 87.7(3) . . ?
Li1 N1 Li2 71.0(4) . . ?
N1 C1 C4 113.1(4) . . ?
N1 C1 C2 112.9(4) . . ?
C4 C1 C2 109.4(5) . . ?
N1 C1 C3 106.7(4) . . ?
C4 C1 C3 108.4(6) . . ?
C2 C1 C3 106.0(6) . . ?
C5 N2 As1 118.8(3) . . ?
C5 N2 Li1 145.2(4) . . ?
As1 N2 Li1 88.9(3) . . ?
C5 N2 Li2 128.9(4) . . ?
As1 N2 Li2 86.2(3) . . ?
Li1 N2 Li2 69.1(3) . . ?
N2 C5 C8 112.8(4) . . ?
N2 C5 C6 107.0(4) . . ?
C8 C5 C6 108.2(4) . . ?
N2 C5 C7 112.4(4) . . ?
C8 C5 C7 108.4(4) . . ?
C6 C5 C7 108.0(5) . . ?
C10 C9 C14 117.4(5) . . ?
C10 C9 As1 118.0(4) . . ?
C14 C9 As1 124.2(4) . . ?
C11 C10 C9 121.3(6) . . ?
C12 C11 C10 120.6(6) . . ?
C11 C12 C13 119.0(6) . . ?
C14 C13 C12 119.9(6) . . ?
C13 C14 C9 121.7(6) . . ?
C18 O1 C15 107.3(4) . . ?
C18 O1 Li1 125.5(5) . . ?
C15 O1 Li1 122.6(5) . . ?
O1 C15 C16 104.5(6) . . ?
C17 C16 C15 108.6(7) . . ?
C16 C17 C18 100.1(7) . . ?
O1 C18 C17 106.9(6) . . ?
C19 O2 C22 107.5(4) . . ?
C19 O2 Li2 118.4(4) . . ?
C22 O2 Li2 131.6(4) . . ?
C19 O2 Li1 117.2(5) . . ?
C22 O2 Li1 109.6(4) . . ?
Li2 O2 Li1 62.6(3) . . ?
C20 C19 O2 109.7(7) . . ?
C19 C20 C21 103.9(6) . . ?
C22 C21 C20 102.3(4) . . ?
O2 C22 C21 105.8(5) . . ?
C26 O3 C23 108.5(4) . . ?
C26 O3 Li2 125.7(4) . . ?
C23 O3 Li2 119.2(4) . . ?
O3 C23 C24 105.8(5) . . ?
C25 C24 C23 103.8(5) . . ?
C24 C25 C26 104.3(7) . . ?
O3 C26 C25 106.2(5) . . ?
O1 Li1 N1 143.7(7) . . ?
O1 Li1 N2 136.2(6) . . ?
N1 Li1 N2 77.7(3) . . ?
O1 Li1 Li2 146.4(5) . . ?
N1 Li1 Li2 55.6(3) . . ?
N2 Li1 Li2 56.4(3) . . ?
O1 Li1 O2 95.5(3) . . ?
N1 Li1 O2 94.5(3) . . ?
N2 Li1 O2 93.5(4) . . ?
Li2 Li1 O2 51.1(3) . . ?
O1 Li1 As1 149.4(4) . . ?
N1 Li1 As1 42.79(18) . . ?
N2 Li1 As1 42.93(17) . . ?
Li2 Li1 As1 63.8(3) . . ?
O2 Li1 As1 114.9(3) . . ?
O3 Li2 N1 130.9(5) . . ?
O3 Li2 O2 105.1(4) . . ?
N1 Li2 O2 105.0(4) . . ?
O3 Li2 N2 131.8(5) . . ?
N1 Li2 N2 75.5(3) . . ?
O2 Li2 N2 103.8(4) . . ?
O3 Li2 Li1 171.3(5) . . ?
N1 Li2 Li1 53.5(4) . . ?
O2 Li2 Li1 66.4(3) . . ?
N2 Li2 Li1 54.5(3) . . ?
O3 Li2 As1 123.4(4) . . ?
N1 Li2 As1 43.36(18) . . ?
O2 Li2 As1 131.6(4) . . ?
N2 Li2 As1 43.44(18) . . ?
Li1 Li2 As1 65.2(3) . . ?

loop_
_geom_bond_atom_site_label_1
_geom_bond_atom_site_label_2
_geom_bond_distance
_geom_bond_site_symmetry_2
_geom_bond_publ_flag
As1 N1 1.845(4) . ?
As1 N2 1.850(4) . ?
As1 C9 2.024(5) . ?
As1 Li2 2.684(8) . ?
As1 Li1 2.715(7) . ?
N1 C1 1.471(6) . ?
N1 Li1 1.975(10) . ?
N1 Li2 2.026(9) . ?
C1 C4 1.509(7) . ?
C1 C2 1.522(8) . ?
C1 C3 1.524(8) . ?
N2 C5 1.472(7) . ?
N2 Li1 2.024(10) . ?
N2 Li2 2.070(9) . ?
C5 C8 1.538(7) . ?
C5 C6 1.539(7) . ?
C5 C7 1.546(7) . ?
C9 C10 1.392(7) . ?
C9 C14 1.390(7) . ?
C10 C11 1.382(9) . ?
C11 C12 1.376(10) . ?
C12 C13 1.396(9) . ?
C13 C14 1.379(8) . ?
O1 C18 1.412(8) . ?
O1 C15 1.434(8) . ?
O1 Li1 1.927(7) . ?
C15 C16 1.498(13) . ?
C16 C17 1.469(11) . ?
C17 C18 1.489(11) . ?
O2 C19 1.435(8) . ?
O2 C22 1.435(6) . ?
O2 Li2 2.036(9) . ?
O2 Li1 2.399(10) . ?
C19 C20 1.408(9) . ?
C20 C21 1.517(9) . ?
C21 C22 1.495(7) . ?
O3 C26 1.445(7) . ?
O3 C23 1.444(6) . ?
O3 Li2 1.928(8) . ?
C23 C24 1.512(9) . ?
C24 C25 1.458(10) . ?
C25 C26 1.486(10) . ?
Li1 Li2 2.323(11) . ?

loop_
_geom_torsion_atom_site_label_1
_geom_torsion_atom_site_label_2
_geom_torsion_atom_site_label_3
_geom_torsion_atom_site_label_4
_geom_torsion
_geom_torsion_site_symmetry_1
_geom_torsion_site_symmetry_2
_geom_torsion_site_symmetry_3
_geom_torsion_site_symmetry_4
_geom_torsion_publ_flag
N2 As1 N1 C1 -178.1(3) . . . . ?
C9 As1 N1 C1 77.7(4) . . . . ?
Li2 As1 N1 C1 -139.4(5) . . . . ?
Li1 As1 N1 C1 149.6(5) . . . . ?
N2 As1 N1 Li1 32.3(3) . . . . ?
C9 As1 N1 Li1 -72.0(3) . . . . ?
Li2 As1 N1 Li1 70.9(4) . . . . ?
N2 As1 N1 Li2 -38.7(3) . . . . ?
C9 As1 N1 Li2 -142.9(3) . . . . ?
Li1 As1 N1 Li2 -70.9(4) . . . . ?
As1 N1 C1 C4 54.6(6) . . . . ?
Li1 N1 C1 C4 -174.9(6) . . . . ?
Li2 N1 C1 C4 -62.7(7) . . . . ?
As1 N1 C1 C2 -70.3(5) . . . . ?
Li1 N1 C1 C2 60.2(8) . . . . ?
Li2 N1 C1 C2 172.3(5) . . . . ?
As1 N1 C1 C3 173.7(4) . . . . ?
Li1 N1 C1 C3 -55.9(8) . . . . ?
Li2 N1 C1 C3 56.3(7) . . . . ?
N1 As1 N2 C5 170.8(3) . . . . ?
C9 As1 N2 C5 -87.0(4) . . . . ?
Li2 As1 N2 C5 133.0(4) . . . . ?
Li1 As1 N2 C5 -157.8(5) . . . . ?
N1 As1 N2 Li1 -31.4(3) . . . . ?
C9 As1 N2 Li1 70.9(3) . . . . ?
Li2 As1 N2 Li1 -69.2(3) . . . . ?
N1 As1 N2 Li2 37.8(3) . . . . ?
C9 As1 N2 Li2 140.0(3) . . . . ?
Li1 As1 N2 Li2 69.2(3) . . . . ?
As1 N2 C5 C8 64.6(5) . . . . ?
Li1 N2 C5 C8 -74.1(8) . . . . ?
Li2 N2 C5 C8 175.0(4) . . . . ?
As1 N2 C5 C6 -176.5(3) . . . . ?
Li1 N2 C5 C6 44.8(8) . . . . ?
Li2 N2 C5 C6 -66.2(6) . . . . ?
As1 N2 C5 C7 -58.2(5) . . . . ?
Li1 N2 C5 C7 163.1(6) . . . . ?
Li2 N2 C5 C7 52.1(6) . . . . ?
N1 As1 C9 C10 -111.8(4) . . . . ?
N2 As1 C9 C10 159.5(4) . . . . ?
Li2 As1 C9 C10 -153.8(4) . . . . ?
Li1 As1 C9 C10 -155.7(5) . . . . ?
N1 As1 C9 C14 61.5(5) . . . . ?
N2 As1 C9 C14 -27.2(5) . . . . ?
Li2 As1 C9 C14 19.5(6) . . . . ?
Li1 As1 C9 C14 17.7(5) . . . . ?
C14 C9 C10 C11 -0.9(8) . . . . ?
As1 C9 C10 C11 172.9(5) . . . . ?
C9 C10 C11 C12 -0.8(10) . . . . ?
C10 C11 C12 C13 2.1(10) . . . . ?
C11 C12 C13 C14 -1.6(10) . . . . ?
C12 C13 C14 C9 -0.1(9) . . . . ?
C10 C9 C14 C13 1.3(8) . . . . ?
As1 C9 C14 C13 -172.0(5) . . . . ?
C18 O1 C15 C16 16.7(8) . . . . ?
Li1 O1 C15 C16 -140.4(6) . . . . ?
O1 C15 C16 C17 6.0(10) . . . . ?
C15 C16 C17 C18 -24.4(10) . . . . ?
C15 O1 C18 C17 -33.4(7) . . . . ?
Li1 O1 C18 C17 122.8(6) . . . . ?
C16 C17 C18 O1 35.1(9) . . . . ?
C22 O2 C19 C20 -6.8(8) . . . . ?
Li2 O2 C19 C20 157.4(6) . . . . ?
Li1 O2 C19 C20 -130.7(6) . . . . ?
O2 C19 C20 C21 24.9(9) . . . . ?
C19 C20 C21 C22 -32.5(8) . . . . ?
C19 O2 C22 C21 -14.7(7) . . . . ?
Li2 O2 C22 C21 -176.1(5) . . . . ?
Li1 O2 C22 C21 113.7(5) . . . . ?
C20 C21 C22 O2 28.8(6) . . . . ?
C26 O3 C23 C24 8.6(7) . . . . ?
Li2 O3 C23 C24 161.8(5) . . . . ?
O3 C23 C24 C25 -26.6(8) . . . . ?
C23 C24 C25 C26 33.9(8) . . . . ?
C23 O3 C26 C25 12.5(8) . . . . ?
Li2 O3 C26 C25 -138.5(6) . . . . ?
C24 C25 C26 O3 -29.3(8) . . . . ?
C18 O1 Li1 N1 -159.6(8) . . . . ?
C15 O1 Li1 N1 -6.7(11) . . . . ?
C18 O1 Li1 N2 -5.5(10) . . . . ?
C15 O1 Li1 N2 147.3(8) . . . . ?
C18 O1 Li1 Li2 91.7(12) . . . . ?
C15 O1 Li1 Li2 -115.5(12) . . . . ?
C18 O1 Li1 O2 95.3(6) . . . . ?
C15 O1 Li1 O2 -111.9(7) . . . . ?
C18 O1 Li1 As1 -77.3(14) . . . . ?
C15 O1 Li1 As1 75.5(13) . . . . ?
C1 N1 Li1 O1 -6.4(12) . . . . ?
As1 N1 Li1 O1 132.1(8) . . . . ?
Li2 N1 Li1 O1 -140.6(9) . . . . ?
C1 N1 Li1 N2 -168.3(5) . . . . ?
As1 N1 Li1 N2 -29.9(3) . . . . ?
Li2 N1 Li1 N2 57.5(3) . . . . ?
C1 N1 Li1 Li2 134.2(6) . . . . ?
As1 N1 Li1 Li2 -87.3(3) . . . . ?
C1 N1 Li1 O2 99.1(6) . . . . ?
As1 N1 Li1 O2 -122.4(3) . . . . ?
Li2 N1 Li1 O2 -35.1(4) . . . . ?
C1 N1 Li1 As1 -138.5(6) . . . . ?
Li2 N1 Li1 As1 87.3(3) . . . . ?
C5 N2 Li1 O1 9.8(12) . . . . ?
As1 N2 Li1 O1 -134.8(7) . . . . ?
Li2 N2 Li1 O1 138.8(8) . . . . ?
C5 N2 Li1 N1 174.4(6) . . . . ?
As1 N2 Li1 N1 29.8(3) . . . . ?
Li2 N2 Li1 N1 -56.6(3) . . . . ?
C5 N2 Li1 Li2 -129.0(7) . . . . ?
As1 N2 Li1 Li2 86.4(3) . . . . ?
C5 N2 Li1 O2 -91.8(7) . . . . ?
As1 N2 Li1 O2 123.6(3) . . . . ?
Li2 N2 Li1 O2 37.2(3) . . . . ?
C5 N2 Li1 As1 144.6(7) . . . . ?
Li2 N2 Li1 As1 -86.4(3) . . . . ?
C19 O2 Li1 O1 72.9(6) . . . . ?
C22 O2 Li1 O1 -49.9(6) . . . . ?
Li2 O2 Li1 O1 -177.4(6) . . . . ?
C19 O2 Li1 N1 -72.1(5) . . . . ?
C22 O2 Li1 N1 165.1(4) . . . . ?
Li2 O2 Li1 N1 37.6(4) . . . . ?
C19 O2 Li1 N2 -150.0(5) . . . . ?
C22 O2 Li1 N2 87.2(4) . . . . ?
Li2 O2 Li1 N2 -40.3(4) . . . . ?
C19 O2 Li1 Li2 -109.6(5) . . . . ?
C22 O2 Li1 Li2 127.6(4) . . . . ?
C19 O2 Li1 As1 -111.3(5) . . . . ?
C22 O2 Li1 As1 126.0(4) . . . . ?
Li2 O2 Li1 As1 -1.6(4) . . . . ?
N1 As1 Li1 O1 -120.2(13) . . . . ?
N2 As1 Li1 O1 105.4(13) . . . . ?
C9 As1 Li1 O1 -8.4(12) . . . . ?
Li2 As1 Li1 O1 173.2(14) . . . . ?
N2 As1 Li1 N1 -134.4(4) . . . . ?
C9 As1 Li1 N1 111.8(3) . . . . ?
Li2 As1 Li1 N1 -66.6(3) . . . . ?
N1 As1 Li1 N2 134.4(4) . . . . ?
C9 As1 Li1 N2 -113.8(3) . . . . ?
Li2 As1 Li1 N2 67.8(4) . . . . ?
N1 As1 Li1 Li2 66.6(3) . . . . ?
N2 As1 Li1 Li2 -67.8(4) . . . . ?
C9 As1 Li1 Li2 178.4(4) . . . . ?
N1 As1 Li1 O2 68.0(4) . . . . ?
N2 As1 Li1 O2 -66.4(5) . . . . ?
C9 As1 Li1 O2 179.8(5) . . . . ?
Li2 As1 Li1 O2 1.4(4) . . . . ?
C26 O3 Li2 N1 -165.0(6) . . . . ?
C23 O3 Li2 N1 46.8(8) . . . . ?
C26 O3 Li2 O2 -39.0(7) . . . . ?
C23 O3 Li2 O2 172.8(4) . . . . ?
C26 O3 Li2 N2 85.8(7) . . . . ?
C23 O3 Li2 N2 -62.4(7) . . . . ?
C26 O3 Li2 Li1 -48(4) . . . . ?
C23 O3 Li2 Li1 164(4) . . . . ?
C26 O3 Li2 As1 140.6(5) . . . . ?
C23 O3 Li2 As1 -7.7(7) . . . . ?
C1 N1 Li2 O3 31.0(9) . . . . ?
As1 N1 Li2 O3 -98.2(6) . . . . ?
Li1 N1 Li2 O3 170.4(7) . . . . ?
C1 N1 Li2 O2 -95.0(5) . . . . ?
As1 N1 Li2 O2 135.8(3) . . . . ?
Li1 N1 Li2 O2 44.4(4) . . . . ?
C1 N1 Li2 N2 164.3(4) . . . . ?
As1 N1 Li2 N2 35.1(2) . . . . ?
Li1 N1 Li2 N2 -56.3(3) . . . . ?
C1 N1 Li2 Li1 -139.4(5) . . . . ?
As1 N1 Li2 Li1 91.4(3) . . . . ?
C1 N1 Li2 As1 129.2(5) . . . . ?
Li1 N1 Li2 As1 -91.4(3) . . . . ?
C19 O2 Li2 O3 -70.8(7) . . . . ?
C22 O2 Li2 O3 88.9(6) . . . . ?
Li1 O2 Li2 O3 -178.5(6) . . . . ?
C19 O2 Li2 N1 69.9(6) . . . . ?
C22 O2 Li2 N1 -130.4(5) . . . . ?
Li1 O2 Li2 N1 -37.8(4) . . . . ?
C19 O2 Li2 N2 148.3(6) . . . . ?
C22 O2 Li2 N2 -52.0(7) . . . . ?
Li1 O2 Li2 N2 40.6(4) . . . . ?
C19 O2 Li2 Li1 107.7(6) . . . . ?
C22 O2 Li2 Li1 -92.6(6) . . . . ?
C19 O2 Li2 As1 109.7(7) . . . . ?
C22 O2 Li2 As1 -90.6(7) . . . . ?
Li1 O2 Li2 As1 2.0(5) . . . . ?
C5 N2 Li2 O3 -27.1(8) . . . . ?
As1 N2 Li2 O3 97.4(6) . . . . ?
Li1 N2 Li2 O3 -172.3(7) . . . . ?
C5 N2 Li2 N1 -159.6(4) . . . . ?
As1 N2 Li2 N1 -35.0(2) . . . . ?
Li1 N2 Li2 N1 55.2(4) . . . . ?
C5 N2 Li2 O2 98.2(5) . . . . ?
As1 N2 Li2 O2 -137.3(4) . . . . ?
Li1 N2 Li2 O2 -47.0(4) . . . . ?
C5 N2 Li2 Li1 145.2(5) . . . . ?
As1 N2 Li2 Li1 -90.2(4) . . . . ?
C5 N2 Li2 As1 -124.6(5) . . . . ?
Li1 N2 Li2 As1 90.2(4) . . . . ?
O1 Li1 Li2 O3 14(5) . . . . ?
N1 Li1 Li2 O3 -123(4) . . . . ?
N2 Li1 Li2 O3 139(4) . . . . ?
O2 Li1 Li2 O3 9(4) . . . . ?
As1 Li1 Li2 O3 -172(4) . . . . ?
O1 Li1 Li2 N1 137.1(13) . . . . ?
N2 Li1 Li2 N1 -98.4(3) . . . . ?
O2 Li1 Li2 N1 132.5(5) . . . . ?
As1 Li1 Li2 N1 -49.1(2) . . . . ?
O1 Li1 Li2 O2 4.6(11) . . . . ?
N1 Li1 Li2 O2 -132.5(5) . . . . ?
N2 Li1 Li2 O2 129.1(5) . . . . ?
As1 Li1 Li2 O2 178.4(4) . . . . ?
O1 Li1 Li2 N2 -124.5(13) . . . . ?
N1 Li1 Li2 N2 98.4(3) . . . . ?
O2 Li1 Li2 N2 -129.1(5) . . . . ?
As1 Li1 Li2 N2 49.2(2) . . . . ?
O1 Li1 Li2 As1 -173.8(13) . . . . ?
N1 Li1 Li2 As1 49.1(2) . . . . ?
N2 Li1 Li2 As1 -49.2(2) . . . . ?
O2 Li1 Li2 As1 -178.4(4) . . . . ?
N1 As1 Li2 O3 116.4(6) . . . . ?
N2 As1 Li2 O3 -117.7(6) . . . . ?
C9 As1 Li2 O3 176.3(3) . . . . ?
Li1 As1 Li2 O3 178.6(7) . . . . ?
N2 As1 Li2 N1 125.9(3) . . . . ?
C9 As1 Li2 N1 59.9(4) . . . . ?
Li1 As1 Li2 N1 62.2(4) . . . . ?
N1 As1 Li2 O2 -64.2(5) . . . . ?
N2 As1 Li2 O2 61.7(5) . . . . ?
C9 As1 Li2 O2 -4.3(8) . . . . ?
Li1 As1 Li2 O2 -2.0(5) . . . . ?
N1 As1 Li2 N2 -125.9(3) . . . . ?
C9 As1 Li2 N2 -66.1(4) . . . . ?
Li1 As1 Li2 N2 -63.7(4) . . . . ?
N1 As1 Li2 Li1 -62.2(4) . . . . ?
N2 As1 Li2 Li1 63.7(4) . . . . ?
C9 As1 Li2 Li1 -2.3(5) . . . . ?
